data_7709759
loop_
_publ_author_name
'Jiao, Yushu'
'Sanz, Sergio'
'Izarova, Natalya V.'
'van Leusen, Jan'
'Sarwar, Sidra'
'Dalgarno, Scott'
'Brechin, Euan K.'
'K\"ogerler, Paul'

_publ_section_title
;
 Hybrid lanthanide double-deckers based on calixarene and polyoxometalate
 units
;
_journal_name_full 'Dalton Transactions'
_journal_paper_doi 10.1039/D2DT00769J
_journal_year 2022
_chemical_formula_sum 'C83 H144 Cl2 Gd Mo5 N3 O22'
_chemical_formula_weight 2243.85
_space_group_crystal_system monoclinic
_space_group_IT_number 15
_space_group_name_Hall '-C 2yc'
_space_group_name_H-M_alt 'C 1 2/c 1'
_atom_sites_solution_hydrogens geom
_audit_creation_method SHELXL-2018/3
_audit_update_record
;
2022-01-19 deposited with the CCDC.	2022-03-14 downloaded from the CCDC.
;
_cell_angle_alpha 90
_cell_angle_beta 103.345(2)
_cell_angle_gamma 90
_cell_formula_units_Z 8
_cell_length_a 67.2987(15)
_cell_length_b 12.5266(2)
_cell_length_c 23.4455(4)
_cell_measurement_reflns_used 18285
_cell_measurement_temperature 100(2)
_cell_measurement_theta_max 28.2930
_cell_measurement_theta_min 3.4680
_cell_volume 19231.4(6)
_computing_cell_refinement 'CrysAlisPro 1.171.39.46 (Rigaku OD, 2018)'
_computing_data_collection 'CrysAlisPro 1.171.39.46 (Rigaku OD, 2018)'
_computing_data_reduction 'CrysAlisPro 1.171.39.46 (Rigaku OD, 2018)'
_computing_structure_refinement 'SHELXL-2018/3 (Sheldrick, 2018)'
_computing_structure_solution 'SHELXT 2018/2 (Sheldrick, 2018)'
_diffrn_ambient_temperature 100(2)
_diffrn_detector_area_resol_mean 10.4623
_diffrn_measured_fraction_theta_full 0.998
_diffrn_measured_fraction_theta_max 0.998
_diffrn_measurement_device_type 'SuperNova, Dual, Cu at home/near, Atlas'
_diffrn_measurement_method '\w scans'
_diffrn_radiation_type MoK\a
_diffrn_radiation_wavelength 0.71073
_diffrn_reflns_av_R_equivalents 0.0770
_diffrn_reflns_av_unetI/netI 0.0654
_diffrn_reflns_Laue_measured_fraction_full 0.998
_diffrn_reflns_Laue_measured_fraction_max 0.998
_diffrn_reflns_limit_h_max 80
_diffrn_reflns_limit_h_min -78
_diffrn_reflns_limit_k_max 14
_diffrn_reflns_limit_k_min -14
_diffrn_reflns_limit_l_max 27
_diffrn_reflns_limit_l_min -27
_diffrn_reflns_number 84378
_diffrn_reflns_point_group_measured_fraction_full 0.998
_diffrn_reflns_point_group_measured_fraction_max 0.998
_diffrn_reflns_theta_full 25.027
_diffrn_reflns_theta_max 25.027
_diffrn_reflns_theta_min 3.182
_diffrn_source 'micro-focus sealed X-ray tube'
_exptl_absorpt_coefficient_mu 1.434
_exptl_absorpt_correction_T_max 0.990
_exptl_absorpt_correction_T_min 0.881
_exptl_absorpt_correction_type analytical
_exptl_absorpt_process_details
;
CrysAlisPro 1.171.39.46 (Rigaku Oxford Diffraction, 2018)
Analytical numeric absorption correction using a multifaceted crystal
model based on expressions derived by R.C. Clark & J.S. Reid.
(Clark, R. C. & Reid, J. S. (1995). Acta Cryst. A51, 887-897)
;
_exptl_crystal_colour brown
_exptl_crystal_density_diffrn 1.550
_exptl_crystal_density_method 'not measured'
_exptl_crystal_description rod
_exptl_crystal_F_000 9176
_exptl_crystal_size_max 0.200
_exptl_crystal_size_mid 0.055
_exptl_crystal_size_min 0.030
_refine_diff_density_max 1.533
_refine_diff_density_min -1.500
_refine_diff_density_rms 0.128
_refine_ls_extinction_method none
_refine_ls_goodness_of_fit_ref 1.052
_refine_ls_hydrogen_treatment constr
_refine_ls_matrix_type full
_refine_ls_number_parameters 1045
_refine_ls_number_reflns 16931
_refine_ls_number_restraints 12
_refine_ls_restrained_S_all 1.052
_refine_ls_R_factor_all 0.0697
_refine_ls_R_factor_gt 0.0430
_refine_ls_shift/su_max 0.004
_refine_ls_shift/su_mean 0.000
_refine_ls_structure_factor_coef Fsqd
_refine_ls_weighting_details 'w=1/[\s^2^(Fo^2^)+(0.0363P)^2^+72.3114P] where P=(Fo^2^+2Fc^2^)/3'
_refine_ls_weighting_scheme calc
_refine_ls_wR_factor_gt 0.0894
_refine_ls_wR_factor_ref 0.1039
_reflns_Friedel_coverage 0.000
_reflns_number_gt 12688
_reflns_number_total 16931
_reflns_threshold_expression 'I > 2\s(I)'
_cod_data_source_file d2dt00769j2.cif
_cod_data_source_block gd_a
_cod_original_sg_symbol_H-M 'C 2/c'
_cod_database_code 7709759
_shelx_shelxl_version_number 2018/3
_shelx_space_group_comment
;
The symmetry employed for this shelxl refinement is uniquely defined
by the following loop, which should always be used as a source of
symmetry information in preference to the above space-group names.
They are only intended as comments.
;
_shelx_estimated_absorpt_t_min 0.762
_shelx_estimated_absorpt_t_max 0.958

loop_
_space_group_symop_operation_xyz
'x, y, z'
'-x, y, -z+1/2'
'x+1/2, y+1/2, z'
'-x+1/2, y+1/2, -z+1/2'
'-x, -y, -z'
'x, -y, z-1/2'
'-x+1/2, -y+1/2, -z'
'x+1/2, -y+1/2, z-1/2'

loop_
_atom_site_label
_atom_site_type_symbol
_atom_site_fract_x
_atom_site_fract_y
_atom_site_fract_z
_atom_site_U_iso_or_equiv
_atom_site_adp_type
_atom_site_occupancy
_atom_site_site_symmetry_order
_atom_site_calc_flag
_atom_site_refinement_flags_posn
_atom_site_refinement_flags_adp
_atom_site_refinement_flags_occupancy
_atom_site_disorder_assembly
_atom_site_disorder_group
Gd1 Gd 0.62719(2) 0.26627(2) 0.58464(2) 0.01658(7) Uani 1 1 d . . . . .
Mo1 Mo 0.71385(2) 0.22619(4) 0.61332(2) 0.02590(12) Uani 1 1 d . . . . .
Mo2 Mo 0.67144(2) 0.07143(4) 0.56622(2) 0.02247(12) Uani 1 1 d . . . . .
Mo3 Mo 0.67253(2) 0.30279(4) 0.50642(2) 0.02092(12) Uani 1 1 d . . . . .
Mo4 Mo 0.67938(2) 0.41628(3) 0.63326(2) 0.02021(11) Uani 1 1 d . . . . .
Mo5 Mo 0.67808(2) 0.18254(4) 0.69364(2) 0.02208(12) Uani 1 1 d . . . . .
O1C O 0.68176(5) 0.2392(3) 0.60144(15) 0.0217(8) Uani 1 1 d . . . . .
N1N N 0.74054(7) 0.2182(4) 0.6238(2) 0.0323(12) Uani 1 1 d . . . . .
O1N1 O 0.75902(6) 0.2140(3) 0.6322(2) 0.0447(11) Uani 1 1 d . . . . .
O2T O 0.67207(6) -0.0554(3) 0.54185(17) 0.0312(9) Uani 1 1 d . . . . .
O3T O 0.67387(6) 0.3476(3) 0.43872(16) 0.0300(9) Uani 1 1 d . . . . .
O4T O 0.68531(6) 0.5414(3) 0.65900(17) 0.0304(9) Uani 1 1 d . . . . .
O5T O 0.68355(6) 0.1360(3) 0.76396(17) 0.0328(10) Uani 1 1 d . . . . .
O12 O 0.70617(5) 0.0809(3) 0.58270(17) 0.0285(9) Uani 1 1 d . . . . .
O13 O 0.70705(5) 0.2804(3) 0.53090(17) 0.0275(9) Uani 1 1 d . . . . .
O14 O 0.71236(5) 0.3777(3) 0.64050(16) 0.0262(9) Uani 1 1 d . . . . .
O15 O 0.71152(5) 0.1782(3) 0.69279(17) 0.0292(9) Uani 1 1 d . . . . .
O5 O 0.64604(5) 0.1033(3) 0.56162(16) 0.0225(8) Uani 1 1 d . . . . .
O6 O 0.64677(5) 0.3073(3) 0.50862(15) 0.0205(8) Uani 1 1 d . . . . .
O7 O 0.65290(5) 0.4063(3) 0.61847(15) 0.0204(8) Uani 1 1 d . . . . .
O8 O 0.65184(5) 0.2004(3) 0.67329(15) 0.0213(8) Uani 1 1 d . . . . .
O23 O 0.67400(5) 0.1523(3) 0.49799(15) 0.0225(8) Uani 1 1 d . . . . .
O25 O 0.67877(5) 0.0543(3) 0.64948(16) 0.0237(8) Uani 1 1 d . . . . .
O34 O 0.68064(5) 0.4277(3) 0.55272(16) 0.0238(8) Uani 1 1 d . . . . .
O45 O 0.68434(5) 0.3321(3) 0.70281(15) 0.0235(8) Uani 1 1 d . . . . .
O1 O 0.60688(5) 0.1771(3) 0.49148(14) 0.0173(8) Uani 1 1 d . . . . .
O2 O 0.60654(5) 0.3925(3) 0.54705(14) 0.0185(8) Uani 1 1 d . . . . .
O3 O 0.62107(5) 0.3605(3) 0.67657(14) 0.0177(8) Uani 1 1 d . . . . .
O4 O 0.60581(5) 0.1631(3) 0.61210(15) 0.0199(8) Uani 1 1 d . . . . .
C12M C 0.71853(11) 0.0085(6) 0.5623(4) 0.068(3) Uani 1 1 d . . . . .
H12J H 0.710835 -0.057119 0.549810 0.102 Uiso 1 1 calc R U . . .
H12K H 0.722979 0.039648 0.528951 0.102 Uiso 1 1 calc R U . . .
H12L H 0.730507 -0.007982 0.593683 0.102 Uiso 1 1 calc R U . . .
C13M C 0.72029(9) 0.3442(5) 0.5056(3) 0.0413(16) Uani 1 1 d . . . . .
H13J H 0.713585 0.360694 0.464819 0.062 Uiso 1 1 calc R U . . .
H13K H 0.723418 0.410707 0.527822 0.062 Uiso 1 1 calc R U . . .
H13L H 0.732977 0.304996 0.506654 0.062 Uiso 1 1 calc R U . . .
C14M C 0.72783(9) 0.4377(6) 0.6759(4) 0.060(2) Uani 1 1 d . . . . .
H14J H 0.722633 0.508978 0.681815 0.090 Uiso 1 1 calc R U . . .
H14K H 0.732434 0.402233 0.713943 0.090 Uiso 1 1 calc R U . . .
H14L H 0.739317 0.444178 0.656963 0.090 Uiso 1 1 calc R U . . .
C15M C 0.72678(10) 0.1478(7) 0.7413(3) 0.073(3) Uani 1 1 d . . . . .
H15A H 0.720557 0.128546 0.773757 0.109 Uiso 1 1 calc R U . . .
H15B H 0.734215 0.086263 0.730905 0.109 Uiso 1 1 calc R U . . .
H15C H 0.736275 0.207375 0.753219 0.109 Uiso 1 1 calc R U . . .
C1L C 0.61529(8) 0.1347(4) 0.4457(2) 0.0221(12) Uani 1 1 d . . . . .
H1LA H 0.630193 0.141842 0.456383 0.033 Uiso 1 1 calc R U . . .
H1LB H 0.611629 0.059127 0.439858 0.033 Uiso 1 1 calc R U . . .
H1LC H 0.609831 0.174071 0.409302 0.033 Uiso 1 1 calc R U . . .
C3L C 0.63611(8) 0.4002(4) 0.7252(2) 0.0240(12) Uani 1 1 d . . . . .
H3LA H 0.649706 0.392120 0.717245 0.036 Uiso 1 1 calc R U . . .
H3LB H 0.633503 0.475872 0.731180 0.036 Uiso 1 1 calc R U . . .
H3LC H 0.635461 0.359849 0.760521 0.036 Uiso 1 1 calc R U . . .
C12C C 0.58279(8) 0.3541(4) 0.4322(2) 0.0191(11) Uani 1 1 d . . . . .
H12M H 0.597801 0.347837 0.438457 0.023 Uiso 1 1 calc R U . . .
H12N H 0.577202 0.373848 0.390653 0.023 Uiso 1 1 calc R U . . .
C23C C 0.59692(8) 0.5430(4) 0.6282(2) 0.0190(11) Uani 1 1 d . . . . .
H23K H 0.611616 0.531959 0.629904 0.023 Uiso 1 1 calc R U . . .
H23L H 0.595210 0.615634 0.643024 0.023 Uiso 1 1 calc R U . . .
C34C C 0.60504(8) 0.1854(4) 0.7316(2) 0.0185(11) Uani 1 1 d . . . . .
H34A H 0.619122 0.192601 0.726062 0.022 Uiso 1 1 calc R U . . .
H34B H 0.605895 0.168672 0.773380 0.022 Uiso 1 1 calc R U . . .
C41C C 0.58818(8) -0.0050(4) 0.5373(2) 0.0179(11) Uani 1 1 d . . . . .
H41D H 0.583725 -0.077453 0.522922 0.022 Uiso 1 1 calc R U . . .
H41E H 0.602879 0.001406 0.537820 0.022 Uiso 1 1 calc R U . . .
C11 C 0.58536(8) 0.1682(4) 0.4775(2) 0.0175(11) Uani 1 1 d . . . . .
C12 C 0.57392(8) 0.2471(4) 0.4447(2) 0.0151(11) Uani 1 1 d . . . . .
C13 C 0.55312(8) 0.2293(4) 0.4227(2) 0.0168(11) Uani 1 1 d . . . . .
H13M H 0.545261 0.282923 0.399108 0.020 Uiso 1 1 calc R U . . .
C14 C 0.54345(8) 0.1371(4) 0.4338(2) 0.0168(11) Uani 1 1 d . . . . .
C15 C 0.55545(8) 0.0630(4) 0.4721(2) 0.0168(11) Uani 1 1 d . . . . .
H15D H 0.549013 0.001453 0.483267 0.020 Uiso 1 1 calc R U . . .
C16 C 0.57643(8) 0.0764(4) 0.4945(2) 0.0162(11) Uani 1 1 d . . . . .
C17 C 0.52106(8) 0.1122(4) 0.4056(2) 0.0213(12) Uani 1 1 d . . . . .
C18 C 0.50922(8) 0.0914(5) 0.4530(2) 0.0313(14) Uani 1 1 d . . . . .
H18A H 0.515555 0.031973 0.477880 0.047 Uiso 1 1 calc R U . . .
H18B H 0.509509 0.155611 0.477086 0.047 Uiso 1 1 calc R U . . .
H18C H 0.495039 0.073275 0.434475 0.047 Uiso 1 1 calc R U . . .
C19 C 0.51997(9) 0.0125(4) 0.3665(2) 0.0297(14) Uani 1 1 d . . . . .
H19A H 0.526520 -0.047703 0.390253 0.045 Uiso 1 1 calc R U . . .
H19B H 0.505649 -0.004877 0.349262 0.045 Uiso 1 1 calc R U . . .
H19C H 0.527053 0.026798 0.335176 0.045 Uiso 1 1 calc R U . . .
C110 C 0.51077(9) 0.2053(5) 0.3677(3) 0.0348(15) Uani 1 1 d . . . . .
H11J H 0.496495 0.187091 0.350281 0.052 Uiso 1 1 calc R U . . .
H11K H 0.511291 0.269237 0.392104 0.052 Uiso 1 1 calc R U . . .
H11L H 0.517925 0.219175 0.336496 0.052 Uiso 1 1 calc R U . . .
C21 C 0.59004(7) 0.4540(4) 0.5283(2) 0.0160(11) Uani 1 1 d . . . . .
C22 C 0.58479(8) 0.5334(4) 0.5650(2) 0.0175(11) Uani 1 1 d . . . . .
C23 C 0.56751(8) 0.5947(4) 0.5450(2) 0.0175(11) Uani 1 1 d . . . . .
H23J H 0.564270 0.648201 0.570118 0.021 Uiso 1 1 calc R U . . .
C24 C 0.55467(8) 0.5818(4) 0.4898(2) 0.0176(11) Uani 1 1 d . . . . .
C25 C 0.56019(8) 0.5039(4) 0.4540(2) 0.0190(12) Uani 1 1 d . . . . .
H25A H 0.551713 0.492955 0.416040 0.023 Uiso 1 1 calc R U . . .
C26 C 0.57768(8) 0.4411(4) 0.4717(2) 0.0172(11) Uani 1 1 d . . . . .
C27 C 0.53451(8) 0.6453(4) 0.4732(2) 0.0228(12) Uani 1 1 d . . . . .
C28 C 0.53886(8) 0.7661(4) 0.4795(2) 0.0242(12) Uani 1 1 d . . . . .
H28A H 0.546465 0.781666 0.519536 0.036 Uiso 1 1 calc R U . . .
H28B H 0.546970 0.787964 0.451710 0.036 Uiso 1 1 calc R U . . .
H28C H 0.525921 0.805348 0.471186 0.036 Uiso 1 1 calc R U . . .
C29 C 0.52275(9) 0.6235(5) 0.4108(3) 0.0365(15) Uani 1 1 d . . . . .
H29A H 0.519839 0.546937 0.405942 0.055 Uiso 1 1 calc R U . . .
H29B H 0.509877 0.663415 0.402810 0.055 Uiso 1 1 calc R U . . .
H29C H 0.530925 0.646032 0.383334 0.055 Uiso 1 1 calc R U . . .
C210 C 0.52089(8) 0.6152(5) 0.5155(3) 0.0342(15) Uani 1 1 d . . . . .
H21J H 0.528320 0.628940 0.555931 0.051 Uiso 1 1 calc R U . . .
H21K H 0.508402 0.658281 0.506422 0.051 Uiso 1 1 calc R U . . .
H21L H 0.517319 0.539365 0.510898 0.051 Uiso 1 1 calc R U . . .
C31 C 0.60125(7) 0.3706(4) 0.6861(2) 0.0166(11) Uani 1 1 d . . . . .
C32 C 0.59358(8) 0.2904(4) 0.7157(2) 0.0170(11) Uani 1 1 d . . . . .
C33 C 0.57470(8) 0.3051(4) 0.7293(2) 0.0181(11) Uani 1 1 d . . . . .
H33A H 0.569513 0.250491 0.749934 0.022 Uiso 1 1 calc R U . . .
C34 C 0.56313(8) 0.3975(4) 0.7134(2) 0.0173(11) Uani 1 1 d . . . . .
C35 C 0.57107(8) 0.4730(4) 0.6810(2) 0.0179(11) Uani 1 1 d . . . . .
H35A H 0.563303 0.535457 0.668297 0.021 Uiso 1 1 calc R U . . .
C36 C 0.58972(8) 0.4610(4) 0.6666(2) 0.0171(11) Uani 1 1 d . . . . .
C37 C 0.54325(8) 0.4186(4) 0.7324(2) 0.0215(12) Uani 1 1 d . . . . .
C38 C 0.52679(8) 0.4640(5) 0.6819(2) 0.0290(13) Uani 1 1 d . . . . .
H38A H 0.514253 0.476599 0.695399 0.044 Uiso 1 1 calc R U . . .
H38B H 0.531576 0.531418 0.668660 0.044 Uiso 1 1 calc R U . . .
H38C H 0.524020 0.412904 0.649364 0.044 Uiso 1 1 calc R U . . .
C39 C 0.53443(9) 0.3163(4) 0.7538(3) 0.0299(14) Uani 1 1 d . . . . .
H39A H 0.521739 0.333602 0.765553 0.045 Uiso 1 1 calc R U . . .
H39B H 0.531620 0.263609 0.722108 0.045 Uiso 1 1 calc R U . . .
H39C H 0.544345 0.286828 0.787478 0.045 Uiso 1 1 calc R U . . .
C310 C 0.54772(8) 0.4991(4) 0.7829(2) 0.0280(13) Uani 1 1 d . . . . .
H31A H 0.535139 0.513806 0.795852 0.042 Uiso 1 1 calc R U . . .
H31B H 0.558004 0.469550 0.815658 0.042 Uiso 1 1 calc R U . . .
H31C H 0.552859 0.565566 0.769578 0.042 Uiso 1 1 calc R U . . .
C41 C 0.59536(8) 0.0909(4) 0.6342(2) 0.0188(12) Uani 1 1 d . . . . .
C42 C 0.58559(8) 0.0059(4) 0.5993(2) 0.0184(11) Uani 1 1 d . . . . .
C43 C 0.57460(8) -0.0688(4) 0.6237(2) 0.0186(11) Uani 1 1 d . . . . .
H43A H 0.568042 -0.125626 0.599784 0.022 Uiso 1 1 calc R U . . .
C44 C 0.57282(8) -0.0636(4) 0.6820(2) 0.0186(11) Uani 1 1 d . . . . .
C45 C 0.58319(8) 0.0197(4) 0.7157(2) 0.0175(11) Uani 1 1 d . . . . .
H45A H 0.582603 0.024418 0.755743 0.021 Uiso 1 1 calc R U . . .
C46 C 0.59426(7) 0.0955(4) 0.6937(2) 0.0161(11) Uani 1 1 d . . . . .
C47 C 0.56049(9) -0.1423(4) 0.7101(2) 0.0255(13) Uani 1 1 d . . . . .
C48 C 0.54980(9) -0.2258(4) 0.6670(3) 0.0301(14) Uani 1 1 d . . . . .
H48A H 0.540657 -0.190564 0.633742 0.045 Uiso 1 1 calc R U . . .
H48B H 0.560001 -0.267733 0.652898 0.045 Uiso 1 1 calc R U . . .
H48C H 0.541846 -0.273222 0.686468 0.045 Uiso 1 1 calc R U . . .
C49 C 0.54401(11) -0.0808(5) 0.7315(3) 0.054(2) Uani 1 1 d . . . . .
H49A H 0.550425 -0.025898 0.759545 0.080 Uiso 1 1 calc R U . . .
H49B H 0.534733 -0.046762 0.698019 0.080 Uiso 1 1 calc R U . . .
H49C H 0.536288 -0.130110 0.750598 0.080 Uiso 1 1 calc R U . . .
C410 C 0.57463(12) -0.1983(6) 0.7615(3) 0.063(2) Uani 1 1 d . . . . .
H41A H 0.581611 -0.144904 0.789639 0.095 Uiso 1 1 calc R U . . .
H41B H 0.566609 -0.245738 0.780728 0.095 Uiso 1 1 calc R U . . .
H41C H 0.584764 -0.240249 0.747158 0.095 Uiso 1 1 calc R U . . .
N1 N 0.63504(6) 0.6706(3) 0.47696(18) 0.0201(10) Uani 1 1 d . . . . .
C111 C 0.63340(8) 0.6741(4) 0.5405(2) 0.0258(13) Uani 1 1 d . . . . .
H11A H 0.620058 0.643682 0.543052 0.031 Uiso 1 1 calc R U . . .
H11B H 0.644212 0.628175 0.564077 0.031 Uiso 1 1 calc R U . . .
C112 C 0.63533(9) 0.7848(4) 0.5671(2) 0.0312(14) Uani 1 1 d . . . . .
H11C H 0.649581 0.809758 0.571995 0.037 Uiso 1 1 calc R U . . .
H11D H 0.626383 0.834314 0.539742 0.037 Uiso 1 1 calc R U . . .
C113 C 0.62970(11) 0.7888(6) 0.6253(3) 0.0492(19) Uani 1 1 d . . . . .
H11E H 0.638268 0.737178 0.652201 0.059 Uiso 1 1 calc R U . . .
H11F H 0.615274 0.766695 0.620138 0.059 Uiso 1 1 calc R U . . .
C114 C 0.63246(10) 0.8992(6) 0.6530(3) 0.0488(19) Uani 1 1 d . . . . .
H11G H 0.628589 0.897372 0.690815 0.073 Uiso 1 1 calc R U . . .
H11H H 0.646788 0.920916 0.659083 0.073 Uiso 1 1 calc R U . . .
H11I H 0.623787 0.950443 0.627009 0.073 Uiso 1 1 calc R U . . .
C121 C 0.65493(8) 0.7199(4) 0.4701(2) 0.0248(13) Uani 1 1 d . . . . .
H12A H 0.655072 0.719125 0.427984 0.030 Uiso 1 1 calc R U . . .
H12B H 0.655172 0.795539 0.482502 0.030 Uiso 1 1 calc R U . . .
C122 C 0.67417(8) 0.6670(5) 0.5038(3) 0.0328(14) Uani 1 1 d . . . . .
H12C H 0.673753 0.589829 0.494484 0.039 Uiso 1 1 calc R U . . .
H12D H 0.675223 0.674964 0.546380 0.039 Uiso 1 1 calc R U . . .
C123 C 0.69283(9) 0.7182(5) 0.4875(3) 0.0358(15) Uani 1 1 d . . . . .
H12E H 0.691486 0.711106 0.444707 0.043 Uiso 1 1 calc R U . . .
H12F H 0.693070 0.795378 0.496825 0.043 Uiso 1 1 calc R U . . .
C124 C 0.71273(10) 0.6688(5) 0.5191(3) 0.0496(18) Uani 1 1 d . . . . .
H12G H 0.724064 0.704437 0.507123 0.074 Uiso 1 1 calc R U . . .
H12H H 0.714321 0.677033 0.561531 0.074 Uiso 1 1 calc R U . . .
H12I H 0.712736 0.592722 0.509389 0.074 Uiso 1 1 calc R U . . .
C131 C 0.63352(9) 0.5548(4) 0.4580(3) 0.0354(15) Uani 1 1 d . . . . .
H13A H 0.619409 0.529525 0.455613 0.043 Uiso 1 1 calc R U . . .
H13B H 0.642777 0.511754 0.488358 0.043 Uiso 1 1 calc R U . . .
C132 C 0.63894(11) 0.5350(5) 0.3986(3) 0.052(2) Uani 1 1 d . . . . .
H13C H 0.635505 0.600004 0.374278 0.063 Uiso 1 1 calc R U . . .
H13D H 0.653880 0.524269 0.405555 0.063 Uiso 1 1 calc R U . . .
C133 C 0.62847(11) 0.4414(6) 0.3643(3) 0.056(2) Uani 1 1 d . . . . .
H13E H 0.636398 0.418513 0.335722 0.068 Uiso 1 1 calc R U . . .
H13F H 0.628148 0.381153 0.391355 0.068 Uiso 1 1 calc R U . . .
C134 C 0.60800(12) 0.4666(7) 0.3335(4) 0.079(3) Uani 1 1 d . . . . .
H13G H 0.601716 0.403714 0.311786 0.118 Uiso 1 1 calc R U . . .
H13H H 0.600021 0.488011 0.361734 0.118 Uiso 1 1 calc R U . . .
H13I H 0.608268 0.525358 0.306121 0.118 Uiso 1 1 calc R U . . .
C141 C 0.61806(8) 0.7358(4) 0.4383(2) 0.0220(12) Uani 1 1 d . . . . .
H14A H 0.618571 0.723936 0.396931 0.026 Uiso 1 1 calc R U . . .
H14B H 0.620937 0.812299 0.447041 0.026 Uiso 1 1 calc R U . . .
C142 C 0.59642(8) 0.7125(4) 0.4443(2) 0.0222(12) Uani 1 1 d . . . . .
H14C H 0.594949 0.635126 0.450995 0.027 Uiso 1 1 calc R U . . .
H14D H 0.593783 0.751401 0.478573 0.027 Uiso 1 1 calc R U . . .
C143 C 0.58094(8) 0.7465(4) 0.3893(2) 0.0242(12) Uani 1 1 d . . . . .
H14E H 0.567203 0.723227 0.392735 0.029 Uiso 1 1 calc R U . . .
H14F H 0.584066 0.708792 0.355292 0.029 Uiso 1 1 calc R U . . .
C144 C 0.58031(9) 0.8659(4) 0.3771(2) 0.0315(14) Uani 1 1 d . . . . .
H14G H 0.569989 0.880838 0.341028 0.047 Uiso 1 1 calc R U . . .
H14H H 0.576823 0.904124 0.409898 0.047 Uiso 1 1 calc R U . . .
H14I H 0.593719 0.889662 0.372383 0.047 Uiso 1 1 calc R U . . .
N2 N 0.68518(7) 0.1841(3) 0.31184(19) 0.0256(11) Uani 1 1 d . . . . .
C211 C 0.67868(9) 0.3003(4) 0.3101(3) 0.0299(14) Uani 1 1 d . . . . .
H21A H 0.669722 0.315056 0.271023 0.036 Uiso 1 1 calc R U . . .
H21B H 0.670425 0.310980 0.339497 0.036 Uiso 1 1 calc R U . . .
C212 C 0.69576(9) 0.3810(4) 0.3214(3) 0.0298(14) Uani 1 1 d . . . . .
H21C H 0.703962 0.372953 0.291601 0.036 Uiso 1 1 calc R U . . .
H21D H 0.704822 0.367971 0.360441 0.036 Uiso 1 1 calc R U . . .
C213 C 0.68725(9) 0.4936(4) 0.3189(3) 0.0358(15) Uani 1 1 d . . . . .
H21E H 0.677952 0.499029 0.345933 0.043 Uiso 1 1 calc R U . . .
H21F H 0.679160 0.508253 0.278739 0.043 Uiso 1 1 calc R U . . .
C214 C 0.70413(11) 0.5784(5) 0.3357(3) 0.0498(19) Uani 1 1 d . . . . .
H21G H 0.697929 0.649548 0.333509 0.075 Uiso 1 1 calc R U . . .
H21H H 0.712008 0.565273 0.375785 0.075 Uiso 1 1 calc R U . . .
H21I H 0.713217 0.574498 0.308590 0.075 Uiso 1 1 calc R U . . .
C221 C 0.69724(9) 0.1572(4) 0.3739(2) 0.0306(14) Uani 1 1 d . . . . .
H22A H 0.709817 0.201057 0.382698 0.037 Uiso 1 1 calc R U . . .
H22B H 0.688959 0.178136 0.401928 0.037 Uiso 1 1 calc R U . . .
C222 C 0.70323(11) 0.0417(5) 0.3845(3) 0.0492(19) Uani 1 1 d . . . . .
H22C H 0.696962 0.015071 0.416042 0.059 Uiso 1 1 calc R U . . .
H22D H 0.696956 0.001489 0.348515 0.059 Uiso 1 1 calc R U . . .
C223 C 0.72383(14) 0.0157(7) 0.3996(4) 0.084(3) Uani 1 1 d . U . . .
H22E H 0.730415 0.062092 0.432834 0.101 Uiso 1 1 calc R U . . .
H22F H 0.729767 0.034863 0.366100 0.101 Uiso 1 1 calc R U . . .
C224 C 0.72993(14) -0.0986(7) 0.4166(4) 0.081(3) Uani 1 1 d . U . . .
H22G H 0.744853 -0.104624 0.426070 0.122 Uiso 1 1 calc R U . . .
H22H H 0.724767 -0.118787 0.450906 0.122 Uiso 1 1 calc R U . . .
H22I H 0.724116 -0.146156 0.383827 0.122 Uiso 1 1 calc R U . . .
C231 C 0.69845(9) 0.1614(5) 0.2692(3) 0.0320(14) Uani 1 1 d . . . . .
H23A H 0.711980 0.194477 0.284705 0.038 Uiso 1 1 calc R U . . .
H23B H 0.700554 0.083303 0.268129 0.038 Uiso 1 1 calc R U . . .
C232 C 0.69058(10) 0.1996(6) 0.2073(3) 0.0431(17) Uani 1 1 d . . . . .
H23C H 0.688896 0.278103 0.207255 0.052 Uiso 1 1 calc R U . . .
H23D H 0.677040 0.167334 0.190938 0.052 Uiso 1 1 calc R U . . .
C233 C 0.70526(11) 0.1695(6) 0.1690(3) 0.052(2) Uani 1 1 d . . . . .
H23E H 0.707358 0.091256 0.171062 0.063 Uiso 1 1 calc R U . . .
H23F H 0.698839 0.187910 0.127840 0.063 Uiso 1 1 calc R U . . .
C234 C 0.72572(12) 0.2234(6) 0.1860(3) 0.058(2) Uani 1 1 d . . . . .
H23G H 0.734223 0.200174 0.159519 0.087 Uiso 1 1 calc R U . . .
H23H H 0.723871 0.300947 0.183061 0.087 Uiso 1 1 calc R U . . .
H23I H 0.732403 0.204145 0.226348 0.087 Uiso 1 1 calc R U . . .
C241 C 0.66599(9) 0.1150(5) 0.2958(2) 0.0310(14) Uani 1 1 d . . . . .
H24A H 0.658714 0.133002 0.255195 0.037 Uiso 1 1 calc R U . . .
H24B H 0.670311 0.039436 0.295708 0.037 Uiso 1 1 calc R U . . .
C242 C 0.65101(9) 0.1242(5) 0.3346(3) 0.0378(15) Uani 1 1 d . . . . .
H24C H 0.642998 0.190807 0.325278 0.045 Uiso 1 1 calc R U . . .
H24D H 0.658526 0.127456 0.376187 0.045 Uiso 1 1 calc R U . . .
C243 C 0.63661(9) 0.0284(5) 0.3254(3) 0.0344(15) Uani 1 1 d . . . . .
H24E H 0.624588 0.045000 0.341432 0.041 Uiso 1 1 calc R U . . .
H24F H 0.631706 0.015089 0.282815 0.041 Uiso 1 1 calc R U . . .
C244 C 0.64691(10) -0.0716(5) 0.3547(3) 0.0493(19) Uani 1 1 d . . . . .
H24G H 0.637179 -0.130983 0.347735 0.074 Uiso 1 1 calc R U . . .
H24H H 0.658665 -0.089092 0.338368 0.074 Uiso 1 1 calc R U . . .
H24I H 0.651549 -0.059190 0.396968 0.074 Uiso 1 1 calc R U . . .
C1 C 0.55045(10) 0.2363(6) 0.5844(3) 0.055(2) Uani 1 1 d . . . . .
H1A H 0.561324 0.262538 0.617326 0.066 Uiso 1 1 calc R U . . .
H1B H 0.557049 0.194409 0.558005 0.066 Uiso 1 1 calc R U . . .
Cl1 Cl 0.53381(5) 0.15204(15) 0.61215(8) 0.0871(8) Uani 1 1 d . . . . .
Cl2 Cl 0.53816(3) 0.34245(13) 0.54691(7) 0.0444(4) Uani 1 1 d . . . . .

loop_
_atom_site_aniso_label
_atom_site_aniso_U_11
_atom_site_aniso_U_22
_atom_site_aniso_U_33
_atom_site_aniso_U_23
_atom_site_aniso_U_13
_atom_site_aniso_U_12
Gd1 0.01441(14) 0.01827(14) 0.01665(14) -0.00034(11) 0.00274(11) -0.00082(10)
Mo1 0.0144(3) 0.0264(3) 0.0347(3) -0.0044(2) 0.0013(2) 0.0005(2)
Mo2 0.0176(3) 0.0177(2) 0.0300(3) -0.0036(2) 0.0012(2) 0.00045(19)
Mo3 0.0173(3) 0.0246(3) 0.0217(3) 0.0001(2) 0.0062(2) 0.00093(19)
Mo4 0.0175(2) 0.0179(2) 0.0248(3) -0.00288(19) 0.0041(2) -0.00345(19)
Mo5 0.0189(3) 0.0223(3) 0.0224(3) 0.0030(2) -0.0006(2) -0.0003(2)
O1C 0.0132(19) 0.026(2) 0.024(2) -0.0011(16) 0.0009(16) -0.0005(15)
N1N 0.018(3) 0.035(3) 0.042(3) -0.004(2) 0.004(2) -0.002(2)
O1N1 0.015(2) 0.057(3) 0.060(3) -0.003(2) 0.005(2) 0.001(2)
O2T 0.023(2) 0.024(2) 0.044(3) -0.0092(18) 0.0023(19) 0.0007(17)
O3T 0.026(2) 0.041(2) 0.027(2) 0.0018(18) 0.0136(19) 0.0024(18)
O4T 0.033(2) 0.022(2) 0.035(2) -0.0046(17) 0.006(2) -0.0095(17)
O5T 0.026(2) 0.040(2) 0.028(2) 0.0088(18) -0.0018(19) -0.0014(18)
O12 0.022(2) 0.026(2) 0.036(2) -0.0021(17) 0.0011(19) 0.0033(16)
O13 0.017(2) 0.030(2) 0.037(2) -0.0063(18) 0.0099(18) 0.0016(16)
O14 0.0142(19) 0.026(2) 0.035(2) -0.0040(17) -0.0006(18) -0.0061(16)
O15 0.015(2) 0.035(2) 0.035(2) -0.0005(18) 0.0004(18) 0.0031(17)
O5 0.0167(19) 0.0214(19) 0.029(2) -0.0014(16) 0.0043(17) -0.0036(15)
O6 0.019(2) 0.0221(19) 0.021(2) 0.0016(15) 0.0048(17) 0.0006(15)
O7 0.0176(19) 0.0201(19) 0.022(2) -0.0021(15) 0.0018(17) -0.0005(15)
O8 0.020(2) 0.0201(19) 0.021(2) 0.0004(15) 0.0004(17) -0.0024(15)
O23 0.019(2) 0.0226(19) 0.025(2) -0.0021(16) 0.0017(17) 0.0039(15)
O25 0.0171(19) 0.0169(19) 0.033(2) 0.0042(16) -0.0025(17) 0.0037(15)
O34 0.026(2) 0.0180(19) 0.028(2) 0.0033(16) 0.0072(18) -0.0008(16)
O45 0.024(2) 0.026(2) 0.018(2) -0.0041(16) 0.0012(17) -0.0046(16)
O1 0.0090(18) 0.0246(19) 0.018(2) -0.0028(15) 0.0019(15) -0.0019(14)
O2 0.0185(19) 0.0179(18) 0.018(2) -0.0015(15) 0.0020(16) 0.0017(15)
O3 0.0138(18) 0.0238(19) 0.0125(19) -0.0029(15) -0.0030(15) -0.0014(15)
O4 0.021(2) 0.0215(19) 0.018(2) -0.0007(15) 0.0050(17) -0.0043(15)
C12M 0.042(5) 0.051(5) 0.121(8) -0.033(5) 0.038(5) 0.002(4)
C13M 0.026(3) 0.058(4) 0.042(4) 0.002(3) 0.011(3) -0.012(3)
C14M 0.015(3) 0.054(5) 0.100(7) -0.025(4) -0.008(4) -0.004(3)
C15M 0.017(4) 0.135(8) 0.059(5) 0.044(5) -0.007(4) 0.005(4)
C1L 0.022(3) 0.024(3) 0.022(3) -0.003(2) 0.009(3) 0.006(2)
C3L 0.015(3) 0.033(3) 0.022(3) -0.004(2) 0.001(2) 0.000(2)
C12C 0.021(3) 0.020(3) 0.017(3) 0.001(2) 0.005(2) -0.004(2)
C23C 0.017(3) 0.018(3) 0.020(3) -0.003(2) 0.000(2) -0.002(2)
C34C 0.023(3) 0.018(3) 0.014(3) -0.001(2) 0.002(2) -0.001(2)
C41C 0.016(3) 0.019(3) 0.018(3) 0.000(2) 0.003(2) 0.000(2)
C11 0.025(3) 0.016(3) 0.011(3) -0.002(2) 0.002(2) -0.002(2)
C12 0.019(3) 0.018(3) 0.008(3) -0.002(2) 0.003(2) 0.000(2)
C13 0.019(3) 0.022(3) 0.009(3) -0.001(2) 0.002(2) 0.002(2)
C14 0.016(3) 0.020(3) 0.015(3) -0.004(2) 0.005(2) 0.000(2)
C15 0.021(3) 0.017(3) 0.015(3) -0.004(2) 0.009(2) -0.005(2)
C16 0.017(3) 0.022(3) 0.009(3) -0.002(2) 0.003(2) 0.003(2)
C17 0.012(3) 0.029(3) 0.022(3) 0.004(2) 0.001(2) 0.000(2)
C18 0.021(3) 0.044(4) 0.029(3) 0.003(3) 0.006(3) 0.000(3)
C19 0.023(3) 0.034(3) 0.027(3) -0.002(3) -0.003(3) -0.007(3)
C110 0.020(3) 0.039(4) 0.040(4) 0.010(3) -0.004(3) -0.003(3)
C21 0.011(3) 0.019(3) 0.017(3) 0.006(2) 0.003(2) -0.001(2)
C22 0.019(3) 0.020(3) 0.014(3) 0.002(2) 0.003(2) -0.005(2)
C23 0.021(3) 0.013(3) 0.020(3) 0.001(2) 0.006(2) -0.001(2)
C24 0.017(3) 0.011(3) 0.025(3) -0.001(2) 0.007(2) -0.003(2)
C25 0.020(3) 0.021(3) 0.014(3) 0.003(2) 0.001(2) -0.002(2)
C26 0.020(3) 0.015(3) 0.019(3) 0.001(2) 0.007(2) -0.003(2)
C27 0.020(3) 0.024(3) 0.020(3) 0.000(2) -0.003(2) 0.003(2)
C28 0.023(3) 0.023(3) 0.025(3) 0.002(2) 0.003(3) 0.002(2)
C29 0.023(3) 0.042(4) 0.037(4) -0.012(3) -0.007(3) 0.011(3)
C210 0.021(3) 0.031(3) 0.054(4) 0.006(3) 0.015(3) 0.003(3)
C31 0.015(3) 0.021(3) 0.014(3) -0.006(2) 0.003(2) 0.000(2)
C32 0.022(3) 0.019(3) 0.006(3) -0.003(2) -0.005(2) -0.002(2)
C33 0.022(3) 0.018(3) 0.013(3) 0.001(2) 0.002(2) -0.006(2)
C34 0.019(3) 0.022(3) 0.009(3) -0.004(2) 0.001(2) -0.004(2)
C35 0.020(3) 0.020(3) 0.011(3) -0.006(2) -0.002(2) 0.002(2)
C36 0.023(3) 0.016(3) 0.011(3) -0.001(2) 0.001(2) -0.001(2)
C37 0.021(3) 0.023(3) 0.021(3) 0.000(2) 0.005(2) 0.001(2)
C38 0.018(3) 0.041(4) 0.027(3) 0.005(3) 0.003(3) 0.005(3)
C39 0.021(3) 0.036(3) 0.034(4) -0.002(3) 0.007(3) -0.002(3)
C310 0.026(3) 0.034(3) 0.027(3) -0.006(3) 0.011(3) -0.001(3)
C41 0.014(3) 0.018(3) 0.023(3) 0.004(2) 0.003(2) 0.005(2)
C42 0.017(3) 0.021(3) 0.015(3) 0.003(2) 0.002(2) 0.003(2)
C43 0.016(3) 0.018(3) 0.019(3) -0.003(2) 0.000(2) 0.000(2)
C44 0.020(3) 0.017(3) 0.019(3) 0.000(2) 0.006(2) 0.001(2)
C45 0.023(3) 0.020(3) 0.011(3) -0.001(2) 0.006(2) 0.003(2)
C46 0.013(3) 0.016(3) 0.017(3) -0.004(2) 0.000(2) 0.005(2)
C47 0.030(3) 0.028(3) 0.019(3) 0.000(2) 0.007(3) -0.008(3)
C48 0.037(4) 0.025(3) 0.032(3) -0.003(3) 0.017(3) -0.009(3)
C49 0.066(5) 0.043(4) 0.067(5) -0.030(4) 0.046(4) -0.028(4)
C410 0.074(6) 0.057(5) 0.043(5) 0.033(4) -0.019(4) -0.036(4)
N1 0.020(2) 0.018(2) 0.021(3) 0.0010(19) 0.004(2) -0.0001(18)
C111 0.019(3) 0.032(3) 0.026(3) 0.006(3) 0.005(3) -0.005(2)
C112 0.032(3) 0.036(3) 0.025(3) 0.000(3) 0.005(3) 0.004(3)
C113 0.042(4) 0.074(5) 0.034(4) -0.017(4) 0.013(3) -0.017(4)
C114 0.037(4) 0.076(5) 0.028(4) -0.014(3) -0.002(3) 0.020(4)
C121 0.025(3) 0.025(3) 0.027(3) 0.003(2) 0.011(3) -0.005(2)
C122 0.027(3) 0.034(3) 0.036(4) 0.011(3) 0.004(3) 0.000(3)
C123 0.023(3) 0.034(3) 0.052(4) 0.001(3) 0.010(3) -0.003(3)
C124 0.029(4) 0.052(4) 0.066(5) 0.007(4) 0.006(4) 0.001(3)
C131 0.027(3) 0.024(3) 0.055(4) -0.003(3) 0.009(3) -0.003(3)
C132 0.056(5) 0.050(4) 0.044(4) -0.020(3) -0.003(4) 0.021(4)
C133 0.050(5) 0.067(5) 0.054(5) 0.005(4) 0.018(4) -0.001(4)
C134 0.051(5) 0.110(7) 0.070(6) 0.070(5) 0.004(5) -0.010(5)
C141 0.021(3) 0.024(3) 0.020(3) 0.003(2) 0.003(2) -0.001(2)
C142 0.020(3) 0.023(3) 0.024(3) 0.000(2) 0.006(3) -0.002(2)
C143 0.024(3) 0.025(3) 0.024(3) 0.000(2) 0.006(3) -0.001(2)
C144 0.037(4) 0.038(4) 0.021(3) 0.003(3) 0.009(3) 0.008(3)
N2 0.026(3) 0.027(3) 0.022(3) 0.000(2) 0.001(2) -0.005(2)
C211 0.030(3) 0.027(3) 0.031(4) 0.006(3) 0.003(3) -0.003(3)
C212 0.031(3) 0.029(3) 0.027(3) 0.004(3) 0.001(3) -0.001(3)
C213 0.043(4) 0.031(3) 0.036(4) 0.006(3) 0.016(3) 0.006(3)
C214 0.075(5) 0.027(4) 0.045(4) 0.001(3) 0.009(4) -0.011(3)
C221 0.029(3) 0.036(3) 0.024(3) 0.000(3) 0.000(3) 0.001(3)
C222 0.058(5) 0.040(4) 0.038(4) 0.004(3) -0.013(4) 0.015(3)
C223 0.080(4) 0.077(4) 0.093(4) 0.007(3) 0.017(3) -0.001(3)
C224 0.080(3) 0.081(3) 0.082(3) 0.0021(10) 0.0188(12) 0.0008(10)
C231 0.028(3) 0.032(3) 0.036(4) -0.001(3) 0.007(3) -0.009(3)
C232 0.036(4) 0.064(5) 0.027(4) 0.001(3) 0.000(3) -0.019(3)
C233 0.059(5) 0.063(5) 0.039(4) -0.009(4) 0.020(4) -0.026(4)
C234 0.061(5) 0.067(5) 0.049(5) -0.010(4) 0.017(4) -0.029(4)
C241 0.032(3) 0.034(3) 0.022(3) 0.000(3) -0.001(3) -0.015(3)
C242 0.034(4) 0.040(4) 0.038(4) -0.003(3) 0.007(3) -0.005(3)
C243 0.035(4) 0.040(4) 0.028(4) -0.001(3) 0.007(3) -0.011(3)
C244 0.045(4) 0.052(4) 0.047(4) 0.016(3) 0.002(4) -0.022(3)
C1 0.039(4) 0.085(6) 0.034(4) -0.029(4) -0.006(3) 0.027(4)
Cl1 0.183(3) 0.0362(10) 0.0371(11) 0.0054(8) 0.0153(14) -0.0115(13)
Cl2 0.0563(11) 0.0421(9) 0.0391(10) -0.0039(7) 0.0196(9) -0.0062(8)

loop_
_atom_type_symbol
_atom_type_description
_atom_type_scat_dispersion_real
_atom_type_scat_dispersion_imag
_atom_type_scat_source
C C 0.0033 0.0016 'International Tables Vol C Tables 4.2.6.8 and 6.1.1.4'
H H 0.0000 0.0000 'International Tables Vol C Tables 4.2.6.8 and 6.1.1.4'
N N 0.0061 0.0033 'International Tables Vol C Tables 4.2.6.8 and 6.1.1.4'
O O 0.0106 0.0060 'International Tables Vol C Tables 4.2.6.8 and 6.1.1.4'
Cl Cl 0.1484 0.1585 'International Tables Vol C Tables 4.2.6.8 and 6.1.1.4'
Mo Mo -1.6832 0.6857 'International Tables Vol C Tables 4.2.6.8 and 6.1.1.4'
Gd Gd -0.1653 3.9035 'International Tables Vol C Tables 4.2.6.8 and 6.1.1.4'

loop_
_geom_angle_atom_site_label_1
_geom_angle_atom_site_label_2
_geom_angle_atom_site_label_3
_geom_angle
_geom_angle_site_symmetry_1
_geom_angle_site_symmetry_3
_geom_angle_publ_flag
O4 Gd1 O2 98.71(13) . . ?
O4 Gd1 O7 143.53(12) . . ?
O2 Gd1 O7 87.00(12) . . ?
O4 Gd1 O8 85.02(12) . . ?
O2 Gd1 O8 146.08(12) . . ?
O7 Gd1 O8 71.53(11) . . ?
O4 Gd1 O6 147.06(12) . . ?
O2 Gd1 O6 87.35(11) . . ?
O7 Gd1 O6 68.70(11) . . ?
O8 Gd1 O6 107.73(11) . . ?
O4 Gd1 O5 88.96(12) . . ?
O2 Gd1 O5 144.47(12) . . ?
O7 Gd1 O5 107.11(11) . . ?
O8 Gd1 O5 68.81(11) . . ?
O6 Gd1 O5 68.96(11) . . ?
O4 Gd1 O1 74.26(12) . . ?
O2 Gd1 O1 78.69(11) . . ?
O7 Gd1 O1 141.74(11) . . ?
O8 Gd1 O1 133.92(11) . . ?
O6 Gd1 O1 75.30(11) . . ?
O5 Gd1 O1 70.09(11) . . ?
O4 Gd1 O3 77.09(11) . . ?
O2 Gd1 O3 78.05(11) . . ?
O7 Gd1 O3 68.88(11) . . ?
O8 Gd1 O3 69.91(11) . . ?
O6 Gd1 O3 135.62(11) . . ?
O5 Gd1 O3 137.32(11) . . ?
O1 Gd1 O3 139.52(10) . . ?
N1N Mo1 O12 99.85(19) . . ?
N1N Mo1 O15 98.64(19) . . ?
O12 Mo1 O15 89.49(15) . . ?
N1N Mo1 O13 98.81(19) . . ?
O12 Mo1 O13 88.82(15) . . ?
O15 Mo1 O13 162.50(15) . . ?
N1N Mo1 O14 97.68(18) . . ?
O12 Mo1 O14 162.47(14) . . ?
O15 Mo1 O14 88.17(15) . . ?
O13 Mo1 O14 88.21(15) . . ?
N1N Mo1 O1C 178.77(19) . . ?
O12 Mo1 O1C 81.39(14) . . ?
O15 Mo1 O1C 81.29(14) . . ?
O13 Mo1 O1C 81.24(14) . . ?
O14 Mo1 O1C 81.08(13) . . ?
O2T Mo2 O5 107.23(17) . . ?
O2T Mo2 O25 102.62(17) . . ?
O5 Mo2 O25 96.20(16) . . ?
O2T Mo2 O23 101.43(17) . . ?
O5 Mo2 O23 95.91(15) . . ?
O25 Mo2 O23 148.43(15) . . ?
O2T Mo2 O12 90.07(15) . . ?
O5 Mo2 O12 162.70(14) . . ?
O25 Mo2 O12 79.63(14) . . ?
O23 Mo2 O12 80.18(14) . . ?
O2T Mo2 O1C 161.37(15) . . ?
O5 Mo2 O1C 91.37(14) . . ?
O25 Mo2 O1C 75.61(13) . . ?
O23 Mo2 O1C 75.05(13) . . ?
O12 Mo2 O1C 71.34(12) . . ?
O3T Mo3 O6 106.41(17) . . ?
O3T Mo3 O23 102.38(17) . . ?
O6 Mo3 O23 96.38(15) . . ?
O3T Mo3 O34 100.93(17) . . ?
O6 Mo3 O34 96.42(15) . . ?
O23 Mo3 O34 148.93(15) . . ?
O3T Mo3 O13 90.30(16) . . ?
O6 Mo3 O13 163.27(15) . . ?
O23 Mo3 O13 80.18(14) . . ?
O34 Mo3 O13 79.45(14) . . ?
O3T Mo3 O1C 161.82(15) . . ?
O6 Mo3 O1C 91.75(14) . . ?
O23 Mo3 O1C 75.50(13) . . ?
O34 Mo3 O1C 75.92(13) . . ?
O13 Mo3 O1C 71.53(13) . . ?
O4T Mo4 O7 106.47(17) . . ?
O4T Mo4 O45 103.11(17) . . ?
O7 Mo4 O45 95.73(15) . . ?
O4T Mo4 O34 102.83(16) . . ?
O7 Mo4 O34 94.90(16) . . ?
O45 Mo4 O34 147.80(15) . . ?
O4T Mo4 O14 91.42(16) . . ?
O7 Mo4 O14 162.07(14) . . ?
O45 Mo4 O14 80.84(14) . . ?
O34 Mo4 O14 79.76(14) . . ?
O4T Mo4 O1C 162.90(15) . . ?
O7 Mo4 O1C 90.62(14) . . ?
O45 Mo4 O1C 74.85(13) . . ?
O34 Mo4 O1C 74.72(13) . . ?
O14 Mo4 O1C 71.48(12) . . ?
O5T Mo5 O8 106.77(17) . . ?
O5T Mo5 O25 102.05(17) . . ?
O8 Mo5 O25 96.28(15) . . ?
O5T Mo5 O45 103.41(17) . . ?
O8 Mo5 O45 95.07(15) . . ?
O25 Mo5 O45 147.71(15) . . ?
O5T Mo5 O15 90.41(16) . . ?
O8 Mo5 O15 162.82(15) . . ?
O25 Mo5 O15 80.01(14) . . ?
O45 Mo5 O15 80.28(14) . . ?
O5T Mo5 O1C 161.78(15) . . ?
O8 Mo5 O1C 91.44(14) . . ?
O25 Mo5 O1C 74.62(13) . . ?
O45 Mo5 O1C 74.97(13) . . ?
O15 Mo5 O1C 71.39(13) . . ?
Mo1 O1C Mo2 100.99(13) . . ?
Mo1 O1C Mo3 101.08(14) . . ?
Mo2 O1C Mo3 88.70(12) . . ?
Mo1 O1C Mo5 100.20(14) . . ?
Mo2 O1C Mo5 88.10(11) . . ?
Mo3 O1C Mo5 158.70(16) . . ?
Mo1 O1C Mo4 99.93(13) . . ?
Mo2 O1C Mo4 159.07(16) . . ?
Mo3 O1C Mo4 87.59(11) . . ?
Mo5 O1C Mo4 87.92(12) . . ?
O1N1 N1N Mo1 178.5(5) . . ?
C12M O12 Mo1 126.7(4) . . ?
C12M O12 Mo2 125.4(4) . . ?
Mo1 O12 Mo2 106.28(15) . . ?
C13M O13 Mo1 124.6(4) . . ?
C13M O13 Mo3 121.7(3) . . ?
Mo1 O13 Mo3 106.15(15) . . ?
C14M O14 Mo1 127.8(4) . . ?
C14M O14 Mo4 121.4(4) . . ?
Mo1 O14 Mo4 107.50(15) . . ?
C15M O15 Mo1 129.7(4) . . ?
C15M O15 Mo5 123.1(4) . . ?
Mo1 O15 Mo5 107.12(16) . . ?
Mo2 O5 Gd1 135.14(17) . . ?
Mo3 O6 Gd1 134.71(18) . . ?
Mo4 O7 Gd1 136.59(17) . . ?
Mo5 O8 Gd1 135.61(18) . . ?
Mo3 O23 Mo2 114.61(17) . . ?
Mo2 O25 Mo5 115.10(17) . . ?
Mo3 O34 Mo4 115.28(17) . . ?
Mo4 O45 Mo5 116.96(17) . . ?
C11 O1 C1L 111.1(4) . . ?
C11 O1 Gd1 123.4(3) . . ?
C1L O1 Gd1 125.5(3) . . ?
C21 O2 Gd1 164.5(3) . . ?
C31 O3 C3L 111.4(4) . . ?
C31 O3 Gd1 121.0(3) . . ?
C3L O3 Gd1 127.4(3) . . ?
C41 O4 Gd1 170.3(3) . . ?
C26 C12C C12 111.0(4) . . ?
C36 C23C C22 110.5(4) . . ?
C46 C34C C32 110.6(4) . . ?
C42 C41C C16 114.7(4) . . ?
C12 C11 C16 121.9(5) . . ?
C12 C11 O1 119.0(4) . . ?
C16 C11 O1 119.0(4) . . ?
C11 C12 C13 118.5(5) . . ?
C11 C12 C12C 123.2(5) . . ?
C13 C12 C12C 118.3(4) . . ?
C14 C13 C12 122.8(5) . . ?
C13 C14 C15 116.4(5) . . ?
C13 C14 C17 123.3(5) . . ?
C15 C14 C17 120.3(4) . . ?
C16 C15 C14 122.7(5) . . ?
C11 C16 C15 117.1(5) . . ?
C11 C16 C41C 123.3(5) . . ?
C15 C16 C41C 119.6(4) . . ?
C110 C17 C14 111.4(4) . . ?
C110 C17 C18 108.0(4) . . ?
C14 C17 C18 110.2(4) . . ?
C110 C17 C19 108.6(5) . . ?
C14 C17 C19 109.2(4) . . ?
C18 C17 C19 109.4(4) . . ?
O2 C21 C26 120.6(4) . . ?
O2 C21 C22 120.7(4) . . ?
C26 C21 C22 118.7(4) . . ?
C23 C22 C21 119.6(5) . . ?
C23 C22 C23C 120.5(4) . . ?
C21 C22 C23C 119.7(4) . . ?
C22 C23 C24 123.0(5) . . ?
C23 C24 C25 116.6(5) . . ?
C23 C24 C27 119.8(4) . . ?
C25 C24 C27 123.4(5) . . ?
C24 C25 C26 122.7(5) . . ?
C25 C26 C21 119.4(5) . . ?
C25 C26 C12C 121.1(5) . . ?
C21 C26 C12C 119.4(4) . . ?
C29 C27 C28 108.3(4) . . ?
C29 C27 C24 112.6(4) . . ?
C28 C27 C24 110.2(4) . . ?
C29 C27 C210 108.6(5) . . ?
C28 C27 C210 107.8(4) . . ?
C24 C27 C210 109.2(4) . . ?
C32 C31 C36 120.7(5) . . ?
C32 C31 O3 119.4(4) . . ?
C36 C31 O3 119.9(4) . . ?
C31 C32 C33 118.9(5) . . ?
C31 C32 C34C 121.4(5) . . ?
C33 C32 C34C 119.6(4) . . ?
C32 C33 C34 122.1(5) . . ?
C35 C34 C33 116.6(5) . . ?
C35 C34 C37 120.9(4) . . ?
C33 C34 C37 122.5(4) . . ?
C36 C35 C34 123.0(5) . . ?
C35 C36 C31 118.5(4) . . ?
C35 C36 C23C 120.3(4) . . ?
C31 C36 C23C 121.1(4) . . ?
C34 C37 C38 111.3(4) . . ?
C34 C37 C310 108.1(4) . . ?
C38 C37 C310 109.3(4) . . ?
C34 C37 C39 112.4(4) . . ?
C38 C37 C39 107.2(4) . . ?
C310 C37 C39 108.5(4) . . ?
O4 C41 C42 120.5(5) . . ?
O4 C41 C46 120.8(4) . . ?
C42 C41 C46 118.6(4) . . ?
C43 C42 C41 119.3(5) . . ?
C43 C42 C41C 121.6(5) . . ?
C41 C42 C41C 119.0(4) . . ?
C42 C43 C44 122.8(5) . . ?
C45 C44 C43 116.3(4) . . ?
C45 C44 C47 119.1(4) . . ?
C43 C44 C47 124.6(5) . . ?
C46 C45 C44 123.1(5) . . ?
C45 C46 C41 119.8(4) . . ?
C45 C46 C34C 121.3(4) . . ?
C41 C46 C34C 118.9(4) . . ?
C48 C47 C410 108.8(5) . . ?
C48 C47 C49 107.4(5) . . ?
C410 C47 C49 110.0(6) . . ?
C48 C47 C44 112.2(4) . . ?
C410 C47 C44 109.6(5) . . ?
C49 C47 C44 108.9(5) . . ?
C131 N1 C121 111.2(4) . . ?
C131 N1 C111 107.4(4) . . ?
C121 N1 C111 111.0(4) . . ?
C131 N1 C141 110.4(4) . . ?
C121 N1 C141 106.2(4) . . ?
C111 N1 C141 110.7(4) . . ?
C112 C111 N1 114.3(4) . . ?
C113 C112 C111 113.0(5) . . ?
C112 C113 C114 112.8(6) . . ?
C122 C121 N1 116.0(4) . . ?
C121 C122 C123 109.8(5) . . ?
C124 C123 C122 113.0(5) . . ?
N1 C131 C132 113.9(5) . . ?
C133 C132 C131 115.5(6) . . ?
C134 C133 C132 112.0(7) . . ?
N1 C141 C142 116.4(4) . . ?
C143 C142 C141 110.5(4) . . ?
C142 C143 C144 114.8(5) . . ?
C231 N2 C211 111.8(4) . . ?
C231 N2 C241 108.9(4) . . ?
C211 N2 C241 108.4(4) . . ?
C231 N2 C221 108.8(4) . . ?
C211 N2 C221 108.9(4) . . ?
C241 N2 C221 110.0(4) . . ?
C212 C211 N2 115.8(5) . . ?
C211 C212 C213 110.5(5) . . ?
C212 C213 C214 112.4(5) . . ?
C222 C221 N2 115.5(5) . . ?
C223 C222 C221 118.7(7) . . ?
C222 C223 C224 118.8(8) . . ?
C232 C231 N2 116.6(5) . . ?
C231 C232 C233 110.9(6) . . ?
C234 C233 C232 114.3(6) . . ?
C242 C241 N2 116.8(5) . . ?
C241 C242 C243 110.1(5) . . ?
C244 C243 C242 112.1(5) . . ?
Cl2 C1 Cl1 112.5(4) . . ?

loop_
_geom_bond_atom_site_label_1
_geom_bond_atom_site_label_2
_geom_bond_distance
_geom_bond_site_symmetry_2
_geom_bond_publ_flag
Gd1 O4 2.141(3) . ?
Gd1 O2 2.155(3) . ?
Gd1 O7 2.463(3) . ?
Gd1 O8 2.483(3) . ?
Gd1 O6 2.503(3) . ?
Gd1 O5 2.527(3) . ?
Gd1 O1 2.551(3) . ?
Gd1 O3 2.573(3) . ?
Mo1 N1N 1.758(5) . ?
Mo1 O12 1.981(4) . ?
Mo1 O15 1.998(4) . ?
Mo1 O13 1.999(4) . ?
Mo1 O14 2.012(4) . ?
Mo1 O1C 2.119(3) . ?
Mo2 O2T 1.692(3) . ?
Mo2 O5 1.734(3) . ?
Mo2 O25 1.912(4) . ?
Mo2 O23 1.934(4) . ?
Mo2 O12 2.283(4) . ?
Mo2 O1C 2.306(3) . ?
Mo3 O3T 1.706(4) . ?
Mo3 O6 1.747(3) . ?
Mo3 O23 1.901(3) . ?
Mo3 O34 1.911(3) . ?
Mo3 O13 2.278(4) . ?
Mo3 O1C 2.312(3) . ?
Mo4 O4T 1.693(3) . ?
Mo4 O7 1.740(3) . ?
Mo4 O45 1.906(4) . ?
Mo4 O34 1.915(4) . ?
Mo4 O14 2.239(3) . ?
Mo4 O1C 2.357(3) . ?
Mo5 O5T 1.707(4) . ?
Mo5 O8 1.734(3) . ?
Mo5 O25 1.918(3) . ?
Mo5 O45 1.921(3) . ?
Mo5 O15 2.255(4) . ?
Mo5 O1C 2.342(3) . ?
N1N O1N1 1.215(6) . ?
O12 C12M 1.388(7) . ?
O13 C13M 1.425(6) . ?
O14 C14M 1.393(7) . ?
O15 C15M 1.398(7) . ?
O1 C11 1.414(6) . ?
O1 C1L 1.427(6) . ?
O2 C21 1.339(6) . ?
O3 C31 1.408(6) . ?
O3 C3L 1.428(6) . ?
O4 C41 1.322(6) . ?
C12C C26 1.521(7) . ?
C12C C12 1.524(6) . ?
C23C C36 1.517(7) . ?
C23C C22 1.522(7) . ?
C34C C46 1.512(7) . ?
C34C C32 1.527(7) . ?
C41C C42 1.510(7) . ?
C41C C16 1.519(7) . ?
C11 C12 1.374(7) . ?
C11 C16 1.397(7) . ?
C12 C13 1.394(7) . ?
C13 C14 1.380(7) . ?
C14 C15 1.409(7) . ?
C14 C17 1.531(7) . ?
C15 C16 1.398(7) . ?
C17 C110 1.531(7) . ?
C17 C18 1.533(7) . ?
C17 C19 1.540(7) . ?
C21 C26 1.404(7) . ?
C21 C22 1.412(7) . ?
C22 C23 1.383(7) . ?
C23 C24 1.390(7) . ?
C24 C25 1.393(7) . ?
C24 C27 1.543(7) . ?
C25 C26 1.396(7) . ?
C27 C29 1.518(8) . ?
C27 C28 1.541(7) . ?
C27 C210 1.545(7) . ?
C31 C32 1.387(7) . ?
C31 C36 1.390(7) . ?
C32 C33 1.391(7) . ?
C33 C34 1.397(7) . ?
C34 C35 1.393(7) . ?
C34 C37 1.528(7) . ?
C35 C36 1.381(7) . ?
C37 C38 1.532(7) . ?
C37 C310 1.532(7) . ?
C37 C39 1.543(7) . ?
C41 C42 1.410(7) . ?
C41 C46 1.415(7) . ?
C42 C43 1.395(7) . ?
C43 C44 1.400(7) . ?
C44 C45 1.396(7) . ?
C44 C47 1.532(7) . ?
C45 C46 1.379(7) . ?
C47 C48 1.516(7) . ?
C47 C410 1.523(8) . ?
C47 C49 1.527(8) . ?
N1 C131 1.514(7) . ?
N1 C121 1.516(6) . ?
N1 C111 1.520(6) . ?
N1 C141 1.522(6) . ?
C111 C112 1.514(7) . ?
C112 C113 1.499(8) . ?
C113 C114 1.521(9) . ?
C121 C122 1.506(7) . ?
C122 C123 1.535(8) . ?
C123 C124 1.506(8) . ?
C131 C132 1.540(9) . ?
C132 C133 1.501(9) . ?
C133 C134 1.435(10) . ?
C141 C142 1.523(7) . ?
C142 C143 1.520(7) . ?
C143 C144 1.522(7) . ?
N2 C231 1.514(7) . ?
N2 C211 1.518(7) . ?
N2 C241 1.528(7) . ?
N2 C221 1.532(7) . ?
C211 C212 1.507(7) . ?
C212 C213 1.519(7) . ?
C213 C214 1.539(8) . ?
C221 C222 1.506(8) . ?
C222 C223 1.388(10) . ?
C223 C224 1.517(11) . ?
C231 C232 1.502(8) . ?
C232 C233 1.528(9) . ?
C233 C234 1.502(9) . ?
C241 C242 1.512(8) . ?
C242 C243 1.526(8) . ?
C243 C244 1.517(8) . ?
C1 Cl2 1.700(7) . ?
C1 Cl1 1.769(8) . ?
